data_1554121
loop_
_publ_author_name
'Kukhta, Nadzeya A.'
'Batsanov, Andrei S.'
'Bryce, Martin R.'
'Monkman, Andrew P.'

_publ_section_title
;
 Importance of Chromophore Rigidity on the Efficiency of Blue Thermally
 Activated Delayed Fluorescence Emitters
;
_journal_issue 50
_journal_name_full 'The Journal of Physical Chemistry C'
_journal_page_first 28564
_journal_paper_doi 10.1021/acs.jpcc.8b10867
_journal_volume 122
_journal_year 2018
_chemical_formula_moiety 'C39 H32 N2 O2 S'
_chemical_formula_sum 'C39 H32 N2 O2 S'
_chemical_formula_weight 592.72
_chemical_name_systematic '2,7-Bis(diphenylamino)-9,9-dimethyl-9H-thioxanthene 10,10-dioxide'
_space_group_crystal_system monoclinic
_space_group_IT_number 14
_space_group_name_Hall '-P 2ybc'
_space_group_name_H-M_alt 'P 1 21/c 1'
_atom_sites_solution_hydrogens mixed
_atom_sites_solution_primary direct
_atom_sites_solution_secondary difmap
_audit_creation_date 2017-10-16
_audit_creation_method
;
Olex2 1.2-beta
(compiled 2017.08.10 svn.r3458 for OlexSys, GUI svn.r5381)
;
_cell_angle_alpha 90
_cell_angle_beta 105.1270(19)
_cell_angle_gamma 90
_cell_formula_units_Z 4
_cell_length_a 13.3299(7)
_cell_length_b 18.6530(10)
_cell_length_c 12.4216(7)
_cell_measurement_reflns_used 9949
_cell_measurement_temperature 120
_cell_measurement_theta_max 29.81
_cell_measurement_theta_min 2.70
_cell_volume 2981.5(3)
_computing_cell_refinement 'SAINT v8.38A (Bruker, 2017)'
_computing_data_collection 'APEX3 v.2016.1-0 (Bruker, 2016)'
_computing_data_reduction 'SAINT v8.38A (Bruker, 2017)'
_computing_molecular_graphics 'Olex2 (Dolomanov et al., 2009)'
_computing_publication_material 'Olex2 (Dolomanov et al., 2009)'
_computing_structure_refinement 'ShelXL 2016/6 multi-CPU (Sheldrick, 2015a)'
_computing_structure_solution 'ShelXS 2013/1 (Sheldrick, 2008)'
_diffrn_ambient_temperature 120
_diffrn_detector_area_resol_mean 10.4
_diffrn_detector_type 'Bruker PHOTON 100 CMOS'
_diffrn_measured_fraction_theta_full 0.999
_diffrn_measured_fraction_theta_max 0.999
_diffrn_measurement_device '3-circle area detector diffractometer'
_diffrn_measurement_device_type D8V_Mo
_diffrn_measurement_method '\f and \w scans'
_diffrn_radiation_monochromator 'focusing mirrors'
_diffrn_radiation_probe x-ray
_diffrn_radiation_type MoK\a
_diffrn_radiation_wavelength 0.71073
_diffrn_reflns_av_R_equivalents 0.0506
_diffrn_reflns_av_unetI/netI 0.0452
_diffrn_reflns_Laue_measured_fraction_full 0.999
_diffrn_reflns_Laue_measured_fraction_max 0.999
_diffrn_reflns_limit_h_max 17
_diffrn_reflns_limit_h_min -17
_diffrn_reflns_limit_k_max 23
_diffrn_reflns_limit_k_min -24
_diffrn_reflns_limit_l_max 16
_diffrn_reflns_limit_l_min -16
_diffrn_reflns_number 54619
_diffrn_reflns_point_group_measured_fraction_full 0.999
_diffrn_reflns_point_group_measured_fraction_max 0.999
_diffrn_reflns_theta_full 25.242
_diffrn_reflns_theta_max 27.499
_diffrn_reflns_theta_min 2.276
_diffrn_source 'microfocus sealed X-ray tube'
_diffrn_source_type 'Incoatec I\mS microsource'
_diffrn_standards_number 0
_exptl_absorpt_coefficient_mu 0.148
_exptl_absorpt_correction_T_max 1.0000
_exptl_absorpt_correction_T_min 0.9551
_exptl_absorpt_correction_type multi-scan
_exptl_absorpt_process_details
;
 SADABS-2016/2 (Krause et al., 2015) was used for absorption correction. 
  wR2(int) was 0.0981 before and 0.0541 after correction.   The Ratio of minimum to maximum transmission is 0.9551. 
  The \l/2 correction factor is Not present.
;
_exptl_crystal_colour colourless
_exptl_crystal_colour_primary colourless
_exptl_crystal_density_diffrn 1.320
_exptl_crystal_description prism
_exptl_crystal_F_000 1248
_exptl_crystal_recrystallization_method 'from acetone/hexane'
_exptl_crystal_size_max 0.283
_exptl_crystal_size_mid 0.242
_exptl_crystal_size_min 0.108
_refine_diff_density_max 0.383
_refine_diff_density_min -0.435
_refine_diff_density_rms 0.051
_refine_ls_extinction_coef 0.0038(5)
_refine_ls_extinction_expression Fc^*^=kFc[1+0.001xFc^2^\l^3^/sin(2\q)]^-1/4^
_refine_ls_extinction_method 'SHELXL-2016/6 (Sheldrick, 2015a)'
_refine_ls_goodness_of_fit_ref 1.023
_refine_ls_hydrogen_treatment mixed
_refine_ls_matrix_type full
_refine_ls_number_parameters 402
_refine_ls_number_reflns 6852
_refine_ls_number_restraints 0
_refine_ls_restrained_S_all 1.023
_refine_ls_R_factor_all 0.0560
_refine_ls_R_factor_gt 0.0394
_refine_ls_shift/su_max 0.001
_refine_ls_shift/su_mean 0.000
_refine_ls_structure_factor_coef Fsqd
_refine_ls_weighting_details 'w=1/[\s^2^(Fo^2^)+(0.0280P)^2^+2.1290P] where P=(Fo^2^+2Fc^2^)/3'
_refine_ls_weighting_scheme calc
_refine_ls_wR_factor_gt 0.0886
_refine_ls_wR_factor_ref 0.0973
_reflns_Friedel_coverage 0.000
_reflns_number_gt 5466
_reflns_number_total 6852
_reflns_threshold_expression 'I > 2\s(I)'
_cod_data_source_file azepines.cif
_cod_data_source_block p-DDPA-TXO2
_cod_depositor_comments
;
The following automatic conversions were performed:

data item '_diffrn_radiation_probe' value 'X-ray' was changed to
'x-ray' in accordance with the
/home/saulius/struct/COD-crude-data/automatic-downloads/DataCite-retrospective/ACS/depositions/lib/dictionaries/cif_core.dic
dictionary named 'cif_core.dic' version 2.4.2 last updated on
2011-04-26.

Automatic conversion script
Id: cif_fix_values 6909 2019-04-08 15:41:33Z antanas 
;
_cod_database_code 1554121
_ccdc_comments 'frames archived locally as 17srv276'
_shelx_shelxl_version_number 2016/6
_shelx_space_group_comment
;
The symmetry employed for this shelxl refinement is uniquely defined
by the following loop, which should always be used as a source of
symmetry information in preference to the above space-group names.
They are only intended as comments.
;
_shelx_estimated_absorpt_t_max 0.984
_shelx_estimated_absorpt_t_min 0.959
_olex2_refinement_description
;
1. Fixed Uiso
 At 1.2 times of:
  All C(H) groups
2. Others
 Uiso(H14A)=Uiso(H14B)=Uiso(H14C)=FVAR(1)
 Uiso(H15A)=Uiso(H15B)=Uiso(H15C)=FVAR(2)
3.a Rotating group:
 C14(H14A,H14B,H14C), C15(H15A,H15B,H15C)
3.b Aromatic/amide H refined with riding coordinates:
 C2(H2), C3(H3), C5(H5), C9(H9), C11(H11), C12(H12), C17(H17), C18(H18),
 C19(H19), C20(H20), C21(H21), C23(H23), C24(H24), C25(H25), C26(H26), C27(H27),
  C29(H29), C30(H30), C31(H31), C32(H32), C33(H33), C35(H35), C36(H36),
 C37(H37), C38(H38), C39(H39)
;
_olex2_diffrn_ambient_temperature_device 'Oxford Cryosystems'
_olex2_submission_special_instructions 'No special instructions were received'

loop_
_space_group_symop_operation_xyz
'x, y, z'
'-x, y+1/2, -z+1/2'
'-x, -y, -z'
'x, -y-1/2, z-1/2'

loop_
_atom_site_label
_atom_site_type_symbol
_atom_site_fract_x
_atom_site_fract_y
_atom_site_fract_z
_atom_site_U_iso_or_equiv
_atom_site_adp_type
_atom_site_occupancy
_atom_site_site_symmetry_order
_atom_site_calc_flag
_atom_site_refinement_flags_posn
S S 0.04361(3) 0.43377(2) 0.75101(3) 0.01358(10) Uani 1 1 d .
O1 O -0.06252(8) 0.45590(6) 0.73700(9) 0.0192(2) Uani 1 1 d .
O2 O 0.05918(8) 0.36671(6) 0.69963(9) 0.0191(2) Uani 1 1 d .
N2 N 0.24971(10) 0.43388(7) 1.23549(10) 0.0164(3) Uani 1 1 d .
N7 N 0.27185(10) 0.67098(7) 0.60344(11) 0.0178(3) Uani 1 1 d .
C1 C 0.10735(11) 0.43188(8) 0.89357(12) 0.0142(3) Uani 1 1 d .
C2 C 0.04861(12) 0.41623(8) 0.96807(12) 0.0170(3) Uani 1 1 d .
H2 H -0.023414 0.406112 0.940764 0.020 Uiso 1 1 calc R
C3 C 0.09428(12) 0.41530(9) 1.08168(12) 0.0178(3) Uani 1 1 d .
H3 H 0.054274 0.403793 1.132381 0.021 Uiso 1 1 calc R
C4 C 0.19960(12) 0.43142(8) 1.12092(12) 0.0151(3) Uani 1 1 d .
C5 C 0.25773(11) 0.44675(8) 1.04476(12) 0.0150(3) Uani 1 1 d .
H5 H 0.329609 0.457265 1.072284 0.018 Uiso 1 1 calc R
C6 C 0.21384(11) 0.44712(8) 0.93025(12) 0.0132(3) Uani 1 1 d .
C7 C 0.28025(11) 0.45978(8) 0.84797(12) 0.0135(3) Uani 1 1 d .
C8 C 0.22060(11) 0.50808(8) 0.75170(12) 0.0130(3) Uani 1 1 d .
C9 C 0.27100(11) 0.56237(8) 0.71001(12) 0.0140(3) Uani 1 1 d .
H9 H 0.344488 0.565781 0.735799 0.017 Uiso 1 1 calc R
C10 C 0.21769(12) 0.61250(8) 0.63119(12) 0.0146(3) Uani 1 1 d .
C11 C 0.11054(12) 0.60366(8) 0.58575(12) 0.0164(3) Uani 1 1 d .
H11 H 0.073353 0.635518 0.529766 0.020 Uiso 1 1 calc R
C12 C 0.05944(11) 0.54834(8) 0.62291(12) 0.0152(3) Uani 1 1 d .
H12 H -0.013076 0.542069 0.591783 0.018 Uiso 1 1 calc R
C13 C 0.11302(11) 0.50163(8) 0.70553(12) 0.0134(3) Uani 1 1 d .
C14 C 0.38513(11) 0.49311(9) 0.90650(13) 0.0188(3) Uani 1 1 d .
H14A H 0.426253 0.498554 0.854052 0.022(3) Uiso 1 1 d GR
H14B H 0.420843 0.462486 0.966394 0.022(3) Uiso 1 1 d GR
H14C H 0.374128 0.539223 0.935795 0.022(3) Uiso 1 1 d GR
C15 C 0.30479(12) 0.38582(8) 0.80429(13) 0.0181(3) Uani 1 1 d .
H15A H 0.241049 0.362296 0.767313 0.023(3) Uiso 1 1 d GR
H15B H 0.342004 0.356955 0.865774 0.023(3) Uiso 1 1 d GR
H15C H 0.346525 0.392352 0.752662 0.023(3) Uiso 1 1 d GR
C16 C 0.32990(12) 0.48612(8) 1.27421(12) 0.0151(3) Uani 1 1 d .
C17 C 0.42938(13) 0.46466(9) 1.32982(14) 0.0218(3) Uani 1 1 d .
H17 H 0.445020 0.415038 1.339991 0.026 Uiso 1 1 calc R
C18 C 0.50613(13) 0.51496(10) 1.37066(14) 0.0237(4) Uani 1 1 d .
H18 H 0.573998 0.499760 1.409285 0.028 Uiso 1 1 calc R
C19 C 0.48443(13) 0.58712(9) 1.35547(13) 0.0230(4) Uani 1 1 d .
H19 H 0.537064 0.621719 1.383490 0.028 Uiso 1 1 calc R
C20 C 0.38535(14) 0.60866(10) 1.29906(15) 0.0292(4) Uani 1 1 d .
H20 H 0.370224 0.658299 1.288009 0.035 Uiso 1 1 calc R
C21 C 0.30788(13) 0.55852(9) 1.25849(14) 0.0237(4) Uani 1 1 d .
H21 H 0.239976 0.573770 1.220065 0.028 Uiso 1 1 calc R
C22 C 0.21687(11) 0.39222(8) 1.31500(12) 0.0152(3) Uani 1 1 d .
C23 C 0.17860(12) 0.32292(9) 1.29073(13) 0.0187(3) Uani 1 1 d .
H23 H 0.173645 0.303179 1.219030 0.022 Uiso 1 1 calc R
C24 C 0.14766(13) 0.28243(9) 1.37002(14) 0.0233(4) Uani 1 1 d .
H24 H 0.121125 0.235416 1.352175 0.028 Uiso 1 1 calc R
C25 C 0.15536(13) 0.31042(10) 1.47535(14) 0.0247(4) Uani 1 1 d .
H25 H 0.134204 0.282810 1.529836 0.030 Uiso 1 1 calc R
C26 C 0.19411(13) 0.37884(10) 1.50016(13) 0.0226(4) Uani 1 1 d .
H26 H 0.200006 0.398023 1.572399 0.027 Uiso 1 1 calc R
C27 C 0.22449(12) 0.41989(9) 1.42130(12) 0.0179(3) Uani 1 1 d .
H27 H 0.250564 0.466978 1.439540 0.021 Uiso 1 1 calc R
C28 C 0.22382(11) 0.71959(8) 0.51577(13) 0.0168(3) Uani 1 1 d .
C29 C 0.17925(12) 0.69537(9) 0.40840(13) 0.0213(3) Uani 1 1 d .
H29 H 0.180532 0.645812 0.391154 0.026 Uiso 1 1 calc R
C30 C 0.13267(13) 0.74443(10) 0.32623(14) 0.0263(4) Uani 1 1 d .
H30 H 0.100535 0.727939 0.252982 0.032 Uiso 1 1 calc R
C31 C 0.13249(13) 0.81652(10) 0.34959(15) 0.0273(4) Uani 1 1 d .
H31 H 0.100579 0.849481 0.292634 0.033 Uiso 1 1 calc R
C32 C 0.17886(13) 0.84096(9) 0.45616(15) 0.0262(4) Uani 1 1 d .
H32 H 0.179842 0.890790 0.472221 0.031 Uiso 1 1 calc R
C33 C 0.22394(13) 0.79243(9) 0.53954(14) 0.0219(3) Uani 1 1 d .
H33 H 0.254936 0.809044 0.612993 0.026 Uiso 1 1 calc R
C34 C 0.37369(12) 0.68987(8) 0.66777(13) 0.0183(3) Uani 1 1 d .
C35 C 0.44863(13) 0.70656(9) 0.61203(15) 0.0227(4) Uani 1 1 d .
H35 H 0.431242 0.705413 0.532853 0.027 Uiso 1 1 calc R
C36 C 0.54841(13) 0.72482(9) 0.67132(17) 0.0285(4) Uani 1 1 d .
H36 H 0.598926 0.736663 0.632608 0.034 Uiso 1 1 calc R
C37 C 0.57488(13) 0.72590(9) 0.78651(17) 0.0306(4) Uani 1 1 d .
H37 H 0.643774 0.737464 0.827103 0.037 Uiso 1 1 calc R
C38 C 0.50040(13) 0.71003(9) 0.84236(16) 0.0275(4) Uani 1 1 d .
H38 H 0.518599 0.710613 0.921568 0.033 Uiso 1 1 calc R
C39 C 0.39932(13) 0.69325(8) 0.78394(14) 0.0213(3) Uani 1 1 d .
H39 H 0.348008 0.684142 0.822831 0.026 Uiso 1 1 calc R

loop_
_atom_site_aniso_label
_atom_site_aniso_U_11
_atom_site_aniso_U_22
_atom_site_aniso_U_33
_atom_site_aniso_U_23
_atom_site_aniso_U_13
_atom_site_aniso_U_12
S 0.01369(18) 0.01610(19) 0.01050(17) -0.00013(14) 0.00233(13) -0.00307(14)
O1 0.0144(5) 0.0258(6) 0.0167(5) 0.0018(5) 0.0026(4) -0.0031(4)
O2 0.0242(6) 0.0169(6) 0.0158(5) -0.0029(4) 0.0042(4) -0.0044(4)
N2 0.0196(6) 0.0186(7) 0.0106(6) 0.0002(5) 0.0031(5) -0.0051(5)
N7 0.0167(6) 0.0162(7) 0.0186(6) 0.0045(5) 0.0008(5) -0.0030(5)
C1 0.0173(7) 0.0142(7) 0.0111(6) -0.0008(6) 0.0034(6) -0.0013(6)
C2 0.0141(7) 0.0209(8) 0.0163(7) -0.0008(6) 0.0046(6) -0.0035(6)
C3 0.0188(7) 0.0225(8) 0.0138(7) 0.0009(6) 0.0074(6) -0.0023(6)
C4 0.0196(7) 0.0145(7) 0.0108(7) -0.0007(6) 0.0035(6) -0.0013(6)
C5 0.0142(7) 0.0162(7) 0.0145(7) -0.0001(6) 0.0035(6) -0.0018(6)
C6 0.0157(7) 0.0116(7) 0.0132(7) 0.0009(5) 0.0053(6) 0.0000(5)
C7 0.0134(7) 0.0156(7) 0.0120(7) 0.0023(6) 0.0040(6) 0.0007(6)
C8 0.0146(7) 0.0137(7) 0.0111(6) -0.0015(5) 0.0039(5) 0.0015(6)
C9 0.0136(7) 0.0150(7) 0.0138(7) -0.0011(6) 0.0044(6) -0.0004(6)
C10 0.0185(7) 0.0135(7) 0.0127(7) -0.0006(6) 0.0057(6) -0.0008(6)
C11 0.0175(7) 0.0169(8) 0.0139(7) 0.0019(6) 0.0027(6) 0.0021(6)
C12 0.0131(7) 0.0185(8) 0.0133(7) -0.0015(6) 0.0021(6) -0.0010(6)
C13 0.0155(7) 0.0139(7) 0.0109(6) -0.0016(5) 0.0037(5) -0.0031(6)
C14 0.0133(7) 0.0272(9) 0.0153(7) 0.0042(6) 0.0029(6) -0.0019(6)
C15 0.0192(8) 0.0191(8) 0.0171(7) 0.0027(6) 0.0067(6) 0.0049(6)
C16 0.0182(7) 0.0191(8) 0.0087(6) -0.0010(6) 0.0049(6) -0.0038(6)
C17 0.0226(8) 0.0185(8) 0.0224(8) -0.0012(7) 0.0026(7) 0.0019(6)
C18 0.0163(8) 0.0304(9) 0.0231(8) -0.0046(7) 0.0028(6) 0.0001(7)
C19 0.0237(8) 0.0268(9) 0.0191(8) -0.0049(7) 0.0068(7) -0.0107(7)
C20 0.0335(10) 0.0175(8) 0.0321(10) 0.0020(7) 0.0008(8) -0.0035(7)
C21 0.0219(8) 0.0216(9) 0.0243(8) 0.0014(7) -0.0003(7) -0.0006(7)
C22 0.0142(7) 0.0194(8) 0.0123(7) 0.0027(6) 0.0036(6) 0.0018(6)
C23 0.0206(8) 0.0193(8) 0.0169(7) -0.0015(6) 0.0062(6) -0.0007(6)
C24 0.0227(8) 0.0203(8) 0.0274(9) 0.0044(7) 0.0073(7) -0.0009(7)
C25 0.0241(8) 0.0316(10) 0.0203(8) 0.0121(7) 0.0091(7) 0.0021(7)
C26 0.0227(8) 0.0340(10) 0.0114(7) 0.0020(7) 0.0048(6) 0.0033(7)
C27 0.0188(7) 0.0204(8) 0.0141(7) -0.0009(6) 0.0035(6) 0.0000(6)
C28 0.0138(7) 0.0185(8) 0.0181(7) 0.0063(6) 0.0041(6) 0.0000(6)
C29 0.0208(8) 0.0226(8) 0.0200(8) 0.0020(7) 0.0046(6) -0.0046(6)
C30 0.0203(8) 0.0391(11) 0.0188(8) 0.0079(7) 0.0036(7) -0.0061(7)
C31 0.0184(8) 0.0356(10) 0.0295(9) 0.0201(8) 0.0090(7) 0.0056(7)
C32 0.0266(9) 0.0196(8) 0.0361(10) 0.0091(7) 0.0150(8) 0.0055(7)
C33 0.0246(8) 0.0203(8) 0.0216(8) 0.0016(6) 0.0075(7) 0.0010(7)
C34 0.0174(7) 0.0107(7) 0.0245(8) 0.0026(6) 0.0011(6) 0.0001(6)
C35 0.0217(8) 0.0156(8) 0.0303(9) 0.0053(7) 0.0058(7) -0.0009(6)
C36 0.0189(8) 0.0171(8) 0.0489(11) 0.0051(8) 0.0079(8) -0.0022(7)
C37 0.0160(8) 0.0184(9) 0.0512(12) -0.0053(8) -0.0024(8) -0.0021(7)
C38 0.0256(9) 0.0185(8) 0.0313(9) -0.0064(7) -0.0050(7) 0.0030(7)
C39 0.0209(8) 0.0153(8) 0.0259(8) -0.0016(7) 0.0026(7) -0.0004(6)

loop_
_atom_type_symbol
_atom_type_description
_atom_type_scat_dispersion_real
_atom_type_scat_dispersion_imag
_atom_type_scat_source
C C 0.0033 0.0016 'International Tables Vol C Tables 4.2.6.8 and 6.1.1.4'
H H 0.0000 0.0000 'International Tables Vol C Tables 4.2.6.8 and 6.1.1.4'
N N 0.0061 0.0033 'International Tables Vol C Tables 4.2.6.8 and 6.1.1.4'
O O 0.0106 0.0060 'International Tables Vol C Tables 4.2.6.8 and 6.1.1.4'
S S 0.1246 0.1234 'International Tables Vol C Tables 4.2.6.8 and 6.1.1.4'

loop_
_exptl_crystal_face_index_h
_exptl_crystal_face_index_k
_exptl_crystal_face_index_l
_exptl_crystal_face_perp_dist
1.00 0.00 0.00 0.0540
-1.00 0.00 0.00 0.0470
0.00 -1.00 0.00 0.1050
-1.00 1.00 1.00 0.0970
1.00 -2.00 -1.00 0.1230
-1.00 2.00 1.00 0.0950
-1.00 -2.00 1.00 0.1370
1.00 2.00 -1.00 0.1450
2.00 1.00 -2.00 0.1270
1.00 1.00 -2.00 0.1330
-1.00 2.00 2.00 0.0970
-1.00 -2.00 2.00 0.1410
0.00 1.00 0.00 0.1330
0.00 1.00 1.00 0.0900
0.00 -1.00 1.00 0.1250
0.00 1.00 -1.00 0.1390
0.00 -2.00 -1.00 0.1140
0.00 2.00 1.00 0.0900

loop_
_geom_angle_atom_site_label_1
_geom_angle_atom_site_label_2
_geom_angle_atom_site_label_3
_geom_angle
O1 S O2 116.43(7)
O1 S C1 109.25(7)
O1 S C13 109.86(7)
O2 S C1 109.96(7)
O2 S C13 109.61(7)
C13 S C1 100.56(7)
C4 N2 C16 118.51(12)
C4 N2 C22 122.51(13)
C22 N2 C16 118.63(12)
C10 N7 C28 121.54(12)
C10 N7 C34 122.04(13)
C34 N7 C28 116.11(12)
C2 C1 S 117.90(11)
C2 C1 C6 121.64(13)
C6 C1 S 120.46(11)
C3 C2 C1 120.48(14)
C2 C3 C4 119.28(14)
C3 C4 N2 122.02(13)
C3 C4 C5 119.50(13)
C5 C4 N2 118.48(13)
C6 C5 C4 122.23(14)
C1 C6 C7 121.71(13)
C5 C6 C1 116.86(13)
C5 C6 C7 121.36(13)
C6 C7 C8 109.63(11)
C6 C7 C15 107.92(12)
C8 C7 C15 111.23(12)
C14 C7 C6 111.13(12)
C14 C7 C8 110.70(12)
C14 C7 C15 106.16(12)
C9 C8 C7 120.92(13)
C9 C8 C13 116.89(13)
C13 C8 C7 122.13(13)
C8 C9 C10 122.64(14)
N7 C10 C9 119.37(13)
N7 C10 C11 121.96(13)
C11 C10 C9 118.63(14)
C12 C11 C10 119.54(14)
C11 C12 C13 120.73(14)
C8 C13 S 120.06(11)
C12 C13 S 118.60(11)
C12 C13 C8 121.34(14)
C17 C16 N2 120.26(14)
C17 C16 C21 119.50(15)
C21 C16 N2 120.23(14)
C18 C17 C16 120.47(15)
C19 C18 C17 120.20(15)
C18 C19 C20 119.41(16)
C19 C20 C21 120.67(16)
C16 C21 C20 119.73(15)
C23 C22 N2 121.45(14)
C23 C22 C27 118.65(14)
C27 C22 N2 119.89(14)
C24 C23 C22 120.77(15)
C23 C24 C25 120.16(16)
C26 C25 C24 119.31(15)
C25 C26 C27 120.97(15)
C26 C27 C22 120.14(15)
C29 C28 N7 121.27(14)
C29 C28 C33 119.95(15)
C33 C28 N7 118.77(14)
C28 C29 C30 119.25(16)
C31 C30 C29 120.89(16)
C30 C31 C32 119.92(16)
C31 C32 C33 119.80(17)
C32 C33 C28 120.16(16)
C35 C34 N7 118.55(14)
C35 C34 C39 119.41(15)
C39 C34 N7 122.03(15)
C36 C35 C34 120.35(17)
C37 C36 C35 120.32(17)
C36 C37 C38 119.57(16)
C37 C38 C39 120.76(17)
C38 C39 C34 119.53(16)

loop_
_geom_bond_atom_site_label_1
_geom_bond_atom_site_label_2
_geom_bond_distance
S O1 1.4400(11)
S O2 1.4436(11)
S C1 1.7532(15)
S C13 1.7466(15)
N2 C4 1.4062(18)
N2 C16 1.4337(19)
N2 C22 1.4129(19)
N7 C10 1.4000(19)
N7 C28 1.4333(19)
N7 C34 1.4280(19)
C1 C2 1.390(2)
C1 C6 1.402(2)
C2 C3 1.383(2)
C3 C4 1.393(2)
C4 C5 1.400(2)
C5 C6 1.390(2)
C6 C7 1.535(2)
C7 C8 1.542(2)
C7 C14 1.530(2)
C7 C15 1.548(2)
C8 C9 1.388(2)
C8 C13 1.404(2)
C9 C10 1.405(2)
C10 C11 1.402(2)
C11 C12 1.381(2)
C12 C13 1.393(2)
C16 C17 1.385(2)
C16 C21 1.385(2)
C17 C18 1.383(2)
C18 C19 1.379(3)
C19 C20 1.383(2)
C20 C21 1.387(2)
C22 C23 1.394(2)
C22 C27 1.397(2)
C23 C24 1.386(2)
C24 C25 1.387(2)
C25 C26 1.381(3)
C26 C27 1.384(2)
C28 C29 1.387(2)
C28 C33 1.390(2)
C29 C30 1.391(2)
C30 C31 1.376(3)
C31 C32 1.384(3)
C32 C33 1.389(2)
C34 C35 1.391(2)
C34 C39 1.395(2)
C35 C36 1.384(2)
C36 C37 1.382(3)
C37 C38 1.383(3)
C38 C39 1.389(2)
